data_4078278
loop_
_publ_author_name
'Bette, Martin'
'R\"uffer, Tobias'
'Bruhn, Clemens'
'Schmidt, J\"urgen'
'Steinborn, Dirk'

_publ_section_title
;
 Synthesis, Characterization, and Reactivity of Diacetylplatinum(II) and
 -platinum(IV) Complexes Bearing \k2- and \k3-Coordinated Scorpionate
 Ligands
;
_journal_issue 9
_journal_name_full Organometallics
_journal_page_first 3700
_journal_paper_doi 10.1021/om3001907
_journal_volume 31
_journal_year 2012
_chemical_formula_moiety 'C28 H42 B K N8 O8 Pt'
_chemical_formula_sum 'C28 H42 B K N8 O8 Pt'
_chemical_formula_weight 863.70
_chemical_name_systematic
; 
 ? 
;
_space_group_IT_number 4
_symmetry_cell_setting monoclinic
_symmetry_space_group_name_Hall 'P 2yb'
_symmetry_space_group_name_H-M 'P 1 21 1'
_atom_sites_solution_hydrogens geom
_atom_sites_solution_primary direct
_atom_sites_solution_secondary difmap
_audit_creation_method SHELXL-97
_cell_angle_alpha 90.00
_cell_angle_beta 108.631(4)
_cell_angle_gamma 90.00
_cell_formula_units_Z 2
_cell_length_a 9.7876(5)
_cell_length_b 16.6534(6)
_cell_length_c 11.7754(6)
_cell_measurement_reflns_used 13457
_cell_measurement_temperature 200(2)
_cell_measurement_theta_max 29.68
_cell_measurement_theta_min 2.66
_cell_volume 1818.77(15)
_computing_structure_refinement 'SHELXL-97 (Sheldrick, 1997)'
_computing_structure_solution 'SHELXS-97 (Sheldrick, 1990)'
_diffrn_ambient_temperature 200(2)
_diffrn_measured_fraction_theta_full 0.999
_diffrn_measured_fraction_theta_max 0.999
_diffrn_measurement_device_type IPDS2T
_diffrn_measurement_method 'area detector'
_diffrn_radiation_monochromator graphite
_diffrn_radiation_source 'fine-focus sealed tube'
_diffrn_radiation_type MoK\a
_diffrn_radiation_wavelength 0.71073
_diffrn_reflns_av_R_equivalents 0.0321
_diffrn_reflns_av_sigmaI/netI 0.0355
_diffrn_reflns_limit_h_max 12
_diffrn_reflns_limit_h_min -12
_diffrn_reflns_limit_k_max 22
_diffrn_reflns_limit_k_min -22
_diffrn_reflns_limit_l_max 15
_diffrn_reflns_limit_l_min -14
_diffrn_reflns_number 15350
_diffrn_reflns_theta_full 28.00
_diffrn_reflns_theta_max 28.00
_diffrn_reflns_theta_min 2.66
_exptl_absorpt_coefficient_mu 4.027
_exptl_absorpt_correction_T_max 0.32765
_exptl_absorpt_correction_T_min 0.19887
_exptl_absorpt_correction_type multi-scan
_exptl_absorpt_process_details
'Spek, A.L. (2003). J. Appl. Cryst. 36, 7-13. Spek, A.L. (2009). Acta Cryst. D65, 148-155.'
_exptl_crystal_colour colourless
_exptl_crystal_density_diffrn 1.577
_exptl_crystal_density_method 'not measured'
_exptl_crystal_description block
_exptl_crystal_F_000 864
_exptl_crystal_size_max 0.2
_exptl_crystal_size_mid 0.15
_exptl_crystal_size_min 0.08
_refine_diff_density_max 1.061
_refine_diff_density_min -1.220
_refine_diff_density_rms 0.086
_refine_ls_abs_structure_details 'Flack H D (1983), Acta Cryst. A39, 876-881'
_refine_ls_abs_structure_Flack 0.000(7)
_refine_ls_extinction_method none
_refine_ls_goodness_of_fit_ref 0.974
_refine_ls_hydrogen_treatment constr
_refine_ls_matrix_type full
_refine_ls_number_parameters 427
_refine_ls_number_reflns 8718
_refine_ls_number_restraints 1
_refine_ls_restrained_S_all 0.974
_refine_ls_R_factor_all 0.0316
_refine_ls_R_factor_gt 0.0279
_refine_ls_shift/su_max 0.000
_refine_ls_shift/su_mean 0.000
_refine_ls_structure_factor_coef Fsqd
_refine_ls_weighting_details 'calc w=1/[\s^2^(Fo^2^)+(0.0467P)^2^+0.0000P] where P=(Fo^2^+2Fc^2^)/3'
_refine_ls_weighting_scheme calc
_refine_ls_wR_factor_gt 0.0677
_refine_ls_wR_factor_ref 0.0687
_reflns_number_gt 7891
_reflns_number_total 8718
_reflns_threshold_expression >2sigma(I)
_cod_data_source_file om3001907_si_001.cif
_cod_data_source_block c:\i2t0540
_cod_original_sg_symbol_Hall 'P 2yb '
_cod_original_sg_symbol_H-M P21
_cod_database_code 4078278

loop_
_symmetry_equiv_pos_as_xyz
'x, y, z'
'-x, y+1/2, -z'

loop_
_atom_site_label
_atom_site_type_symbol
_atom_site_fract_x
_atom_site_fract_y
_atom_site_fract_z
_atom_site_U_iso_or_equiv
_atom_site_adp_type
_atom_site_occupancy
_atom_site_symmetry_multiplicity
_atom_site_calc_flag
_atom_site_refinement_flags
C1 C 0.1994(6) 0.5944(3) 0.0628(5) 0.0428(11) Uani 1 1 d .
C2 C 0.2042(12) 0.6495(5) 0.1652(8) 0.083(3) Uani 1 1 d .
H1 H 0.2373 0.7028 0.1500 0.100 Uiso 1 1 calc R
H2 H 0.2708 0.6278 0.2397 0.100 Uiso 1 1 calc R
H3 H 0.1075 0.6539 0.1726 0.100 Uiso 1 1 calc R
C3 C -0.0251(5) 0.4901(5) 0.0067(4) 0.0385(16) Uani 1 1 d .
C4 C -0.1226(6) 0.4751(12) 0.0814(6) 0.112(4) Uani 1 1 d .
H4 H -0.2146 0.5028 0.0453 0.134 Uiso 1 1 calc R
H5 H -0.0766 0.4954 0.1628 0.134 Uiso 1 1 calc R
H6 H -0.1399 0.4173 0.0846 0.134 Uiso 1 1 calc R
C5 C 0.6034(5) 0.4245(4) 0.3286(5) 0.0471(13) Uani 1 1 d .
H7 H 0.6653 0.3965 0.3957 0.057 Uiso 1 1 calc R
C6 C 0.6460(4) 0.4778(8) 0.2583(4) 0.0557(12) Uani 1 1 d .
H8 H 0.7417 0.4943 0.2666 0.067 Uiso 1 1 calc R
C7 C 0.5207(5) 0.5027(4) 0.1728(5) 0.0473(14) Uani 1 1 d .
H9 H 0.5165 0.5397 0.1104 0.057 Uiso 1 1 calc R
C8 C 0.2251(6) 0.2393(3) 0.2250(5) 0.0449(12) Uani 1 1 d .
H10 H 0.2688 0.2015 0.2861 0.054 Uiso 1 1 calc R
C9 C 0.1228(7) 0.2226(4) 0.1178(6) 0.0521(14) Uani 1 1 d .
H11 H 0.0823 0.1717 0.0895 0.063 Uiso 1 1 calc R
C10 C 0.0907(6) 0.2958(3) 0.0591(5) 0.0462(12) Uani 1 1 d .
H12 H 0.0220 0.3034 -0.0181 0.055 Uiso 1 1 calc R
C11 C 0.0948(6) 0.4634(5) 0.4533(5) 0.055(2) Uani 1 1 d .
H113 H 0.0081 0.4654 0.4733 0.065 Uiso 1 1 calc R
C12 C 0.2038(7) 0.5178(4) 0.4893(6) 0.0549(15) Uani 1 1 d .
H14 H 0.2070 0.5636 0.5381 0.066 Uiso 1 1 calc R
C13 C 0.3077(6) 0.4941(2) 0.4419(5) 0.0389(13) Uani 1 1 d .
H15 H 0.3970 0.5202 0.4515 0.047 Uiso 1 1 calc R
C14 C 0.4147(6) 0.3062(4) 0.5431(5) 0.0433(11) Uani 1 1 d .
H16 H 0.3535 0.3380 0.5733 0.052 Uiso 1 1 calc R
C15 C 0.4995(7) 0.2432(4) 0.6009(5) 0.0499(13) Uani 1 1 d .
H17 H 0.5086 0.2223 0.6781 0.060 Uiso 1 1 calc R
C16 C 0.5683(7) 0.2170(4) 0.5223(6) 0.0545(14) Uani 1 1 d .
H18 H 0.6348 0.1736 0.5384 0.065 Uiso 1 1 calc R
C17 C -0.0963(7) 0.3281(4) -0.3407(6) 0.0453(13) Uani 1 1 d .
H19 H -0.1370 0.2773 -0.3218 0.054 Uiso 1 1 calc R
H20 H -0.0854 0.3228 -0.4211 0.054 Uiso 1 1 calc R
C18 C -0.1951(6) 0.3959(4) -0.3403(5) 0.0431(11) Uani 1 1 d .
H21 H -0.2950 0.3821 -0.3892 0.052 Uiso 1 1 calc R
H22 H -0.1938 0.4072 -0.2575 0.052 Uiso 1 1 calc R
C19 C -0.2362(6) 0.5329(4) -0.3960(5) 0.0441(12) Uani 1 1 d .
H23 H -0.2385 0.5473 -0.3151 0.053 Uiso 1 1 calc R
H24 H -0.3359 0.5211 -0.4474 0.053 Uiso 1 1 calc R
C20 C -0.1767(6) 0.6004(4) -0.4472(5) 0.0486(13) Uani 1 1 d .
H25 H -0.1600 0.5833 -0.5222 0.058 Uiso 1 1 calc R
H26 H -0.2455 0.6459 -0.4659 0.058 Uiso 1 1 calc R
C21 C 0.0142(7) 0.6949(3) -0.3963(6) 0.0535(14) Uani 1 1 d .
H27 H -0.0567 0.7392 -0.4114 0.064 Uiso 1 1 calc R
H28 H 0.0372 0.6846 -0.4710 0.064 Uiso 1 1 calc R
C22 C 0.1482(8) 0.7175(4) -0.2977(6) 0.0566(15) Uani 1 1 d .
H29 H 0.1858 0.7694 -0.3162 0.068 Uiso 1 1 calc R
H30 H 0.1270 0.7232 -0.2213 0.068 Uiso 1 1 calc R
C23 C 0.3873(7) 0.6724(4) -0.1981(6) 0.0578(16) Uani 1 1 d .
H31 H 0.3756 0.6738 -0.1177 0.069 Uiso 1 1 calc R
H32 H 0.4245 0.7252 -0.2135 0.069 Uiso 1 1 calc R
C24 C 0.4897(7) 0.6075(5) -0.2035(6) 0.0633(18) Uani 1 1 d .
H33 H 0.4926 0.6021 -0.2865 0.076 Uiso 1 1 calc R
H34 H 0.5880 0.6209 -0.1506 0.076 Uiso 1 1 calc R
C25 C 0.5221(5) 0.4676(7) -0.1872(5) 0.063(2) Uani 1 1 d .
H35 H 0.6267 0.4775 -0.1499 0.076 Uiso 1 1 calc R
H36 H 0.5024 0.4609 -0.2746 0.076 Uiso 1 1 calc R
C26 C 0.4814(7) 0.3936(5) -0.1370(7) 0.0570(18) Uani 1 1 d .
H37 H 0.5468 0.3491 -0.1411 0.068 Uiso 1 1 calc R
H38 H 0.4890 0.4021 -0.0520 0.068 Uiso 1 1 calc R
C27 C 0.2854(7) 0.3042(4) -0.1623(7) 0.0595(16) Uani 1 1 d .
H39 H 0.2742 0.3151 -0.0831 0.071 Uiso 1 1 calc R
H40 H 0.3552 0.2597 -0.1533 0.071 Uiso 1 1 calc R
C28 C 0.1421(7) 0.2818(4) -0.2518(7) 0.0586(15) Uani 1 1 d .
H41 H 0.1521 0.2758 -0.3324 0.070 Uiso 1 1 calc R
H42 H 0.1087 0.2299 -0.2290 0.070 Uiso 1 1 calc R
B B 0.3512(6) 0.3700(3) 0.3320(4) 0.0337(10) Uani 1 1 d .
N1 N 0.4065(4) 0.4678(5) 0.1896(3) 0.0367(12) Uani 1 1 d .
N2 N 0.4576(4) 0.4185(2) 0.2864(3) 0.0328(8) Uani 1 1 d .
N3 N 0.1700(5) 0.3538(3) 0.1265(4) 0.0350(8) Uani 1 1 d .
N4 N 0.2536(5) 0.3188(2) 0.2295(4) 0.0336(8) Uani 1 1 d .
N5 N 0.2598(4) 0.4268(2) 0.3792(4) 0.0312(7) Uani 1 1 d .
N6 N 0.1277(5) 0.4060(3) 0.3851(5) 0.0532(12) Uani 1 1 d .
N7 N 0.4347(5) 0.3145(3) 0.4354(4) 0.0397(9) Uani 1 1 d .
N8 N 0.5309(6) 0.2592(3) 0.4213(5) 0.0547(13) Uani 1 1 d .
O1 O 0.2011(6) 0.6235(2) -0.0310(4) 0.0583(11) Uani 1 1 d .
O2 O -0.0804(4) 0.5043(2) -0.0982(3) 0.0444(9) Uani 1 1 d .
O3 O -0.1471(3) 0.4641(2) -0.3891(3) 0.0381(10) Uani 1 1 d .
O4 O -0.0446(5) 0.6245(2) -0.3615(4) 0.0446(9) Uani 1 1 d .
O5 O 0.2519(5) 0.6559(2) -0.2874(4) 0.0505(9) Uani 1 1 d .
O6 O 0.4432(5) 0.5343(3) -0.1660(4) 0.0518(11) Uani 1 1 d .
O7 O 0.3352(4) 0.3737(3) -0.2058(3) 0.0470(8) Uani 1 1 d .
O8 O 0.0407(4) 0.3429(2) -0.2536(3) 0.0448(8) Uani 1 1 d .
K K 0.13693(11) 0.50958(7) -0.21186(10) 0.0386(2) Uani 1 1 d .
Pt Pt 0.184006(13) 0.477781(13) 0.093092(11) 0.03030(4) Uani 1 1 d .

loop_
_atom_site_aniso_label
_atom_site_aniso_U_11
_atom_site_aniso_U_22
_atom_site_aniso_U_33
_atom_site_aniso_U_23
_atom_site_aniso_U_13
_atom_site_aniso_U_12
C1 0.037(3) 0.045(3) 0.041(3) 0.000(2) 0.006(2) 0.000(2)
C2 0.141(9) 0.044(4) 0.057(4) -0.012(3) 0.021(5) -0.006(5)
C3 0.0285(17) 0.049(5) 0.0354(19) 0.000(2) 0.0070(14) -0.001(2)
C4 0.029(2) 0.252(12) 0.059(3) 0.052(9) 0.020(2) 0.014(8)
C5 0.029(2) 0.076(4) 0.035(2) -0.005(2) 0.0077(19) 0.008(2)
C6 0.0291(18) 0.095(4) 0.044(2) -0.005(6) 0.0144(16) -0.013(5)
C7 0.038(2) 0.070(4) 0.037(2) 0.002(2) 0.0162(19) -0.014(2)
C8 0.056(3) 0.034(3) 0.051(3) 0.002(2) 0.025(2) 0.002(2)
C9 0.062(3) 0.042(3) 0.057(3) -0.011(2) 0.025(3) -0.019(3)
C10 0.048(3) 0.049(3) 0.041(3) -0.009(2) 0.013(2) -0.015(2)
C11 0.046(3) 0.075(7) 0.053(3) 0.001(3) 0.031(2) 0.007(3)
C12 0.078(4) 0.043(3) 0.057(3) -0.009(3) 0.040(3) 0.005(3)
C13 0.050(2) 0.024(4) 0.052(2) -0.0095(19) 0.030(2) -0.0058(18)
C14 0.043(3) 0.052(3) 0.035(2) 0.004(2) 0.012(2) -0.003(2)
C15 0.052(3) 0.051(3) 0.038(3) 0.010(2) 0.002(2) -0.007(3)
C16 0.060(4) 0.040(3) 0.051(3) 0.003(2) 0.000(3) 0.014(2)
C17 0.048(3) 0.040(3) 0.047(3) 0.001(2) 0.014(3) -0.012(2)
C18 0.036(3) 0.053(3) 0.041(3) 0.002(2) 0.014(2) -0.010(2)
C19 0.036(3) 0.052(3) 0.044(3) -0.004(2) 0.013(2) 0.011(2)
C20 0.054(3) 0.048(3) 0.043(3) 0.000(2) 0.013(2) 0.017(2)
C21 0.076(4) 0.031(3) 0.062(3) 0.011(2) 0.034(3) 0.007(3)
C22 0.083(4) 0.032(3) 0.067(4) 0.000(3) 0.040(3) -0.008(3)
C23 0.067(4) 0.062(4) 0.049(3) -0.009(3) 0.027(3) -0.034(3)
C24 0.048(3) 0.083(5) 0.061(4) 0.004(3) 0.020(3) -0.025(3)
C25 0.030(2) 0.101(7) 0.060(3) -0.022(5) 0.0173(19) -0.007(4)
C26 0.035(3) 0.074(5) 0.055(4) 0.001(3) 0.005(3) 0.012(3)
C27 0.051(3) 0.055(4) 0.077(4) 0.016(3) 0.027(3) 0.015(3)
C28 0.058(4) 0.039(3) 0.087(5) 0.000(3) 0.033(3) 0.001(3)
B 0.036(2) 0.038(3) 0.029(2) -0.0019(19) 0.0142(19) 0.005(2)
N1 0.0273(14) 0.048(4) 0.0333(15) 0.004(2) 0.0081(12) -0.004(2)
N2 0.0295(18) 0.039(2) 0.0301(18) -0.0012(15) 0.0099(14) 0.0033(15)
N3 0.041(2) 0.030(2) 0.0328(19) 0.0017(16) 0.0097(17) -0.0072(16)
N4 0.041(2) 0.030(2) 0.0303(19) -0.0004(16) 0.0124(17) -0.0004(16)
N5 0.0328(18) 0.029(2) 0.0349(19) -0.0027(16) 0.0150(15) 0.0008(15)
N6 0.040(2) 0.072(3) 0.055(3) -0.010(2) 0.026(2) -0.005(2)
N7 0.045(2) 0.042(2) 0.0331(19) -0.0016(16) 0.0125(17) 0.0113(18)
N8 0.065(3) 0.050(3) 0.046(3) -0.004(2) 0.014(2) 0.024(3)
O1 0.088(3) 0.040(2) 0.057(2) 0.0094(18) 0.037(2) 0.000(2)
O2 0.0341(16) 0.062(3) 0.0344(16) 0.0031(14) 0.0069(13) 0.0032(14)
O3 0.0350(14) 0.037(3) 0.0464(16) -0.0003(14) 0.0188(12) 0.0030(14)
O4 0.051(2) 0.036(2) 0.048(2) 0.0047(16) 0.0164(18) 0.0051(18)
O5 0.059(2) 0.044(2) 0.055(2) -0.0085(17) 0.0269(19) -0.0135(18)
O6 0.042(2) 0.064(3) 0.054(3) -0.001(2) 0.021(2) -0.014(2)
O7 0.0353(18) 0.060(2) 0.045(2) 0.0034(17) 0.0125(15) 0.0044(16)
O8 0.0409(19) 0.0410(19) 0.054(2) -0.0025(15) 0.0173(17) 0.0018(15)
K 0.0372(5) 0.0397(5) 0.0417(5) 0.0014(4) 0.0165(4) -0.0008(4)
Pt 0.02756(6) 0.03479(7) 0.02814(6) 0.00091(13) 0.00833(4) -0.00117(13)

loop_
_atom_type_symbol
_atom_type_description
_atom_type_scat_dispersion_real
_atom_type_scat_dispersion_imag
_atom_type_scat_source
C C 0.0033 0.0016 'International Tables Vol C Tables 4.2.6.8 and 6.1.1.4'
H H 0.0000 0.0000 'International Tables Vol C Tables 4.2.6.8 and 6.1.1.4'
B B 0.0013 0.0007 'International Tables Vol C Tables 4.2.6.8 and 6.1.1.4'
N N 0.0061 0.0033 'International Tables Vol C Tables 4.2.6.8 and 6.1.1.4'
O O 0.0106 0.0060 'International Tables Vol C Tables 4.2.6.8 and 6.1.1.4'
K K 0.2009 0.2494 'International Tables Vol C Tables 4.2.6.8 and 6.1.1.4'
Pt Pt -1.7033 8.3905 'International Tables Vol C Tables 4.2.6.8 and 6.1.1.4'

loop_
_geom_angle_atom_site_label_1
_geom_angle_atom_site_label_2
_geom_angle_atom_site_label_3
_geom_angle
O1 C1 C2 118.7(6)
O1 C1 Pt 125.3(5)
C2 C1 Pt 115.9(5)
O1 C1 K 49.4(3)
C2 C1 K 165.0(5)
Pt C1 K 76.37(18)
C1 C2 H1 109.5
C1 C2 H2 109.5
H1 C2 H2 109.5
C1 C2 H3 109.5
H1 C2 H3 109.5
H2 C2 H3 109.5
O2 C3 C4 118.0(4)
O2 C3 Pt 126.8(3)
C4 C3 Pt 115.1(3)
O2 C3 K 51.5(2)
C4 C3 K 168.0(5)
Pt C3 K 75.34(13)
C3 C4 H4 109.5
C3 C4 H5 109.5
H4 C4 H5 109.5
C3 C4 H6 109.5
H4 C4 H6 109.5
H5 C4 H6 109.5
N2 C5 C6 108.4(5)
N2 C5 H7 125.8
C6 C5 H7 125.8
C5 C6 C7 105.3(4)
C5 C6 H8 127.3
C7 C6 H8 127.3
N1 C7 C6 110.8(5)
N1 C7 H9 124.6
C6 C7 H9 124.6
N4 C8 C9 108.5(5)
N4 C8 H10 125.7
C9 C8 H10 125.7
C8 C9 C10 105.3(5)
C8 C9 H11 127.3
C10 C9 H11 127.3
N3 C10 C9 110.1(5)
N3 C10 H12 124.9
C9 C10 H12 124.9
N6 C11 C12 110.1(5)
N6 C11 H113 124.9
C12 C11 H113 124.9
C11 C12 C13 107.0(5)
C11 C12 H14 126.5
C13 C12 H14 126.5
N5 C13 C12 106.9(5)
N5 C13 H15 126.5
C12 C13 H15 126.5
N7 C14 C15 107.3(5)
N7 C14 H16 126.3
C15 C14 H16 126.3
C14 C15 C16 104.8(5)
C14 C15 H17 127.6
C16 C15 H17 127.6
N8 C16 C15 112.3(5)
N8 C16 H18 123.8
C15 C16 H18 123.8
O8 C17 C18 109.3(5)
O8 C17 H19 109.8
C18 C17 H19 109.8
O8 C17 H20 109.8
C18 C17 H20 109.8
H19 C17 H20 108.3
O3 C18 C17 107.9(4)
O3 C18 H21 110.1
C17 C18 H21 110.1
O3 C18 H22 110.1
C17 C18 H22 110.1
H21 C18 H22 108.4
O3 C19 C20 108.7(4)
O3 C19 H23 109.9
C20 C19 H23 109.9
O3 C19 H24 109.9
C20 C19 H24 109.9
H23 C19 H24 108.3
O4 C20 C19 108.2(4)
O4 C20 H25 110.1
C19 C20 H25 110.1
O4 C20 H26 110.1
C19 C20 H26 110.1
H25 C20 H26 108.4
O4 C21 C22 108.6(5)
O4 C21 H27 110.0
C22 C21 H27 110.0
O4 C21 H28 110.0
C22 C21 H28 110.0
H27 C21 H28 108.4
O5 C22 C21 108.0(5)
O5 C22 H29 110.1
C21 C22 H29 110.1
O5 C22 H30 110.1
C21 C22 H30 110.1
H29 C22 H30 108.4
O5 C23 C24 107.9(5)
O5 C23 H31 110.1
C24 C23 H31 110.1
O5 C23 H32 110.1
C24 C23 H32 110.1
H31 C23 H32 108.4
O6 C24 C23 108.8(5)
O6 C24 H33 109.9
C23 C24 H33 109.9
O6 C24 H34 109.9
C23 C24 H34 109.9
H33 C24 H34 108.3
O6 C25 C26 110.5(5)
O6 C25 H35 109.5
C26 C25 H35 109.5
O6 C25 H36 109.5
C26 C25 H36 109.5
H35 C25 H36 108.1
O7 C26 C25 108.3(5)
O7 C26 H37 110.0
C25 C26 H37 110.0
O7 C26 H38 110.0
C25 C26 H38 110.0
H37 C26 H38 108.4
O7 C27 C28 107.5(5)
O7 C27 H39 110.2
C28 C27 H39 110.2
O7 C27 H40 110.2
C28 C27 H40 110.2
H39 C27 H40 108.5
O8 C28 C27 108.9(5)
O8 C28 H41 109.9
C27 C28 H41 109.9
O8 C28 H42 109.9
C27 C28 H42 109.9
H41 C28 H42 108.3
N5 B N4 109.9(4)
N5 B N7 108.0(4)
N4 B N7 109.1(4)
N5 B N2 110.0(4)
N4 B N2 109.7(4)
N7 B N2 110.1(4)
C7 N1 N2 106.6(4)
C7 N1 Pt 131.0(4)
N2 N1 Pt 122.4(3)
C5 N2 N1 108.9(4)
C5 N2 B 131.3(4)
N1 N2 B 119.9(4)
C10 N3 N4 106.9(4)
C10 N3 Pt 131.1(4)
N4 N3 Pt 121.9(3)
C8 N4 N3 109.1(4)
C8 N4 B 130.1(4)
N3 N4 B 120.6(4)
C13 N5 N6 110.8(4)
C13 N5 B 125.2(4)
N6 N5 B 122.6(4)
C11 N6 N5 105.1(5)
C14 N7 N8 111.0(5)
C14 N7 B 127.2(4)
N8 N7 B 121.4(4)
C16 N8 N7 104.6(5)
C1 O1 K 111.2(4)
C3 O2 K 109.2(3)
C18 O3 C19 113.0(4)
C18 O3 K 105.9(3)
C19 O3 K 104.6(3)
C20 O4 C21 112.8(5)
C20 O4 K 120.1(3)
C21 O4 K 120.5(4)
C22 O5 C23 113.1(5)
C22 O5 K 107.0(3)
C23 O5 K 106.9(3)
C25 O6 C24 111.7(6)
C25 O6 K 116.4(4)
C24 O6 K 118.6(4)
C27 O7 C26 112.3(5)
C27 O7 K 109.6(3)
C26 O7 K 111.3(4)
C28 O8 C17 112.3(5)
C28 O8 K 119.5(3)
C17 O8 K 117.6(3)
O1 K O4 87.61(14)
O1 K O2 71.36(12)
O4 K O2 84.18(12)
O1 K O6 78.04(14)
O4 K O6 115.36(14)
O2 K O6 142.93(12)
O1 K O8 139.60(12)
O4 K O8 115.82(12)
O2 K O8 78.52(11)
O6 K O8 115.12(13)
O1 K O5 69.54(11)
O4 K O5 58.19(13)
O2 K O5 125.64(12)
O6 K O5 57.71(13)
O8 K O5 150.55(11)
O1 K O7 121.20(14)
O4 K O7 144.17(12)
O2 K O7 123.03(11)
O6 K O7 58.30(13)
O8 K O7 56.82(11)
O5 K O7 109.19(12)
O1 K O3 129.90(13)
O4 K O3 58.36(12)
O2 K O3 69.73(9)
O6 K O3 147.21(12)
O8 K O3 57.62(11)
O5 K O3 111.04(11)
O7 K O3 106.17(11)
O1 K C1 19.40(13)
O4 K C1 101.46(13)
O2 K C1 60.08(12)
O6 K C1 84.43(13)
O8 K C1 120.31(13)
O5 K C1 88.50(13)
O7 K C1 112.12(12)
O3 K C1 127.82(11)
O1 K C3 62.31(15)
O4 K C3 100.52(14)
O2 K C3 19.26(10)
O6 K C3 124.73(12)
O8 K C3 80.52(15)
O5 K C3 128.11(16)
O7 K C3 111.35(15)
O3 K C3 87.15(10)
C1 K C3 46.68(14)
O1 K Pt 52.67(8)
O4 K Pt 126.36(10)
O2 K Pt 52.38(7)
O6 K Pt 92.34(10)
O8 K Pt 87.63(8)
O5 K Pt 119.80(9)
O7 K Pt 89.40(8)
O3 K Pt 117.66(7)
C1 K Pt 33.39(10)
C3 K Pt 33.13(7)
C3 Pt C1 86.1(3)
C3 Pt N3 94.5(3)
C1 Pt N3 179.4(2)
C3 Pt N1 178.0(3)
C1 Pt N1 92.8(2)
N3 Pt N1 86.6(2)
C3 Pt K 71.53(13)
C1 Pt K 70.24(18)
N3 Pt K 110.02(12)
N1 Pt K 109.71(10)

loop_
_geom_bond_atom_site_label_1
_geom_bond_atom_site_label_2
_geom_bond_distance
C1 O1 1.211(7)
C1 C2 1.505(10)
C1 Pt 1.988(6)
C1 K 3.400(6)
C2 H1 0.9800
C2 H2 0.9800
C2 H3 0.9800
C3 O2 1.203(6)
C3 C4 1.511(7)
C3 Pt 1.984(4)
C3 K 3.443(5)
C4 H4 0.9800
C4 H5 0.9800
C4 H6 0.9800
C5 N2 1.357(6)
C5 C6 1.367(11)
C5 H7 0.9500
C6 C7 1.379(8)
C6 H8 0.9500
C7 N1 1.329(6)
C7 H9 0.9500
C8 N4 1.349(7)
C8 C9 1.366(8)
C8 H10 0.9500
C9 C10 1.387(9)
C9 H11 0.9500
C10 N3 1.331(6)
C10 H12 0.9500
C11 N6 1.352(8)
C11 C12 1.360(9)
C11 H113 0.9500
C12 C13 1.366(7)
C12 H14 0.9500
C13 N5 1.341(6)
C13 H15 0.9500
C14 N7 1.350(6)
C14 C15 1.376(8)
C14 H16 0.9500
C15 C16 1.378(10)
C15 H17 0.9500
C16 N8 1.328(8)
C16 H18 0.9500
C17 O8 1.425(7)
C17 C18 1.487(9)
C17 H19 0.9900
C17 H20 0.9900
C18 O3 1.419(6)
C18 H21 0.9900
C18 H22 0.9900
C19 O3 1.425(6)
C19 C20 1.481(9)
C19 H23 0.9900
C19 H24 0.9900
C20 O4 1.420(7)
C20 H25 0.9900
C20 H26 0.9900
C21 O4 1.422(7)
C21 C22 1.496(10)
C21 H27 0.9900
C21 H28 0.9900
C22 O5 1.421(8)
C22 H29 0.9900
C22 H30 0.9900
C23 O5 1.431(7)
C23 C24 1.489(11)
C23 H31 0.9900
C23 H32 0.9900
C24 O6 1.421(8)
C24 H33 0.9900
C24 H34 0.9900
C25 O6 1.420(11)
C25 C26 1.475(13)
C25 H35 0.9900
C25 H36 0.9900
C26 O7 1.440(7)
C26 H37 0.9900
C26 H38 0.9900
C27 O7 1.414(8)
C27 C28 1.507(10)
C27 H39 0.9900
C27 H40 0.9900
C28 O8 1.418(7)
C28 H41 0.9900
C28 H42 0.9900
B N5 1.524(6)
B N4 1.537(7)
B N7 1.540(7)
B N2 1.543(6)
N1 N2 1.364(7)
N1 Pt 2.117(3)
N3 N4 1.359(6)
N3 Pt 2.115(4)
N5 N6 1.362(6)
N7 N8 1.364(6)
O1 K 2.770(5)
O2 K 2.854(4)
O3 K 2.992(3)
O4 K 2.815(4)
O5 K 2.938(4)
O6 K 2.900(4)
O7 K 2.967(4)
O8 K 2.922(4)
K Pt 3.5114(11)

loop_
_geom_torsion_atom_site_label_1
_geom_torsion_atom_site_label_2
_geom_torsion_atom_site_label_3
_geom_torsion_atom_site_label_4
_geom_torsion
N2 C5 C6 C7 -0.4(8)
C5 C6 C7 N1 0.8(9)
N4 C8 C9 C10 -0.6(7)
C8 C9 C10 N3 0.5(7)
N6 C11 C12 C13 0.2(8)
C11 C12 C13 N5 0.0(7)
N7 C14 C15 C16 0.5(7)
C14 C15 C16 N8 -0.3(7)
O8 C17 C18 O3 70.1(6)
O3 C19 C20 O4 -69.5(6)
O4 C21 C22 O5 65.5(6)
O5 C23 C24 O6 -67.2(6)
O6 C25 C26 O7 68.2(6)
O7 C27 C28 O8 -65.8(7)
C6 C7 N1 N2 -0.9(8)
C6 C7 N1 Pt -179.8(6)
C6 C5 N2 N1 -0.2(7)
C6 C5 N2 B -177.8(6)
C7 N1 N2 C5 0.6(6)
Pt N1 N2 C5 179.6(4)
C7 N1 N2 B 178.6(5)
Pt N1 N2 B -2.4(7)
N5 B N2 C5 112.1(6)
N4 B N2 C5 -126.8(5)
N7 B N2 C5 -6.8(7)
N5 B N2 N1 -65.3(6)
N4 B N2 N1 55.8(6)
N7 B N2 N1 175.8(4)
C9 C10 N3 N4 -0.2(6)
C9 C10 N3 Pt 177.5(4)
C9 C8 N4 N3 0.4(6)
C9 C8 N4 B 175.3(5)
C10 N3 N4 C8 -0.1(6)
Pt N3 N4 C8 -178.2(3)
C10 N3 N4 B -175.6(4)
Pt N3 N4 B 6.4(6)
N5 B N4 C8 -111.6(6)
N7 B N4 C8 6.7(7)
N2 B N4 C8 127.3(5)
N5 B N4 N3 62.7(5)
N7 B N4 N3 -179.0(4)
N2 B N4 N3 -58.4(5)
C12 C13 N5 N6 -0.3(7)
C12 C13 N5 B -166.9(5)
N4 B N5 C13 -159.6(5)
N7 B N5 C13 81.4(6)
N2 B N5 C13 -38.7(6)
N4 B N5 N6 35.2(6)
N7 B N5 N6 -83.7(6)
N2 B N5 N6 156.1(4)
C12 C11 N6 N5 -0.4(7)
C13 N5 N6 C11 0.4(6)
B N5 N6 C11 167.5(5)
C15 C14 N7 N8 -0.5(7)
C15 C14 N7 B 172.4(5)
N5 B N7 C14 10.7(7)
N4 B N7 C14 -108.8(6)
N2 B N7 C14 130.8(5)
N5 B N7 N8 -177.1(5)
N4 B N7 N8 63.4(6)
N2 B N7 N8 -56.9(6)
C15 C16 N8 N7 0.0(7)
C14 N7 N8 C16 0.3(7)
B N7 N8 C16 -173.0(5)
C2 C1 O1 K -168.7(6)
Pt C1 O1 K 9.1(6)
C4 C3 O2 K -173.1(10)
Pt C3 O2 K 3.2(8)
C17 C18 O3 C19 178.6(4)
C17 C18 O3 K -67.5(4)
C20 C19 O3 C18 179.7(4)
C20 C19 O3 K 65.0(4)
C19 C20 O4 C21 -173.6(5)
C19 C20 O4 K 34.6(5)
C22 C21 O4 C20 177.0(5)
C22 C21 O4 K -31.3(6)
C21 C22 O5 C23 177.9(5)
C21 C22 O5 K -64.6(5)
C24 C23 O5 C22 -175.1(5)
C24 C23 O5 K 67.4(5)
C26 C25 O6 C24 174.6(5)
C26 C25 O6 K -44.8(6)
C23 C24 O6 C25 170.5(5)
C23 C24 O6 K 30.9(7)
C28 C27 O7 C26 -171.1(5)
C28 C27 O7 K 64.7(5)
C25 C26 O7 C27 -178.7(6)
C25 C26 O7 K -55.4(6)
C27 C28 O8 C17 177.0(5)
C27 C28 O8 K 33.0(6)
C18 C17 O8 C28 -178.0(5)
C18 C17 O8 K -33.2(6)
C1 O1 K O4 135.8(4)
C1 O1 K O2 51.2(4)
C1 O1 K O6 -107.6(4)
C1 O1 K O8 7.3(5)
C1 O1 K O5 -167.4(5)
C1 O1 K O7 -66.8(4)
C1 O1 K O3 91.8(4)
C1 O1 K C3 32.6(4)
C1 O1 K Pt -5.3(4)
C20 O4 K O1 -143.2(4)
C21 O4 K O1 67.1(4)
C20 O4 K O2 -71.7(4)
C21 O4 K O2 138.6(4)
C20 O4 K O6 141.2(4)
C21 O4 K O6 -8.4(4)
C20 O4 K O8 2.5(4)
C21 O4 K O8 -147.1(4)
C20 O4 K O5 149.5(4)
C21 O4 K O5 -0.2(4)
C20 O4 K O7 70.9(4)
C21 O4 K O7 -78.7(4)
C20 O4 K O3 -2.0(3)
C21 O4 K O3 -151.6(4)
C20 O4 K C1 -129.5(4)
C21 O4 K C1 80.8(4)
C20 O4 K C3 -81.9(4)
C21 O4 K C3 128.4(4)
C20 O4 K Pt -104.9(4)
C21 O4 K Pt 105.5(4)
C3 O2 K O1 -58.6(5)
C3 O2 K O4 -148.0(5)
C3 O2 K O6 -22.6(5)
C3 O2 K O8 94.1(5)
C3 O2 K O5 -104.5(5)
C3 O2 K O7 57.1(5)
C3 O2 K O3 153.6(5)
C3 O2 K C1 -41.2(5)
C3 O2 K Pt -1.8(4)
C25 O6 K O1 150.2(4)
C24 O6 K O1 -72.0(5)
C25 O6 K O4 -128.3(4)
C24 O6 K O4 9.5(5)
C25 O6 K O2 115.6(4)
C24 O6 K O2 -106.6(5)
C25 O6 K O8 10.7(4)
C24 O6 K O8 148.5(4)
C25 O6 K O5 -136.6(4)
C24 O6 K O5 1.2(4)
C25 O6 K O7 11.4(4)
C24 O6 K O7 149.2(5)
C25 O6 K O3 -57.9(5)
C24 O6 K O3 79.9(5)
C25 O6 K C1 131.7(4)
C24 O6 K C1 -90.5(5)
C25 O6 K C3 106.7(4)
C24 O6 K C3 -115.5(5)
C25 O6 K Pt 99.2(4)
C24 O6 K Pt -123.0(5)
C28 O8 K O1 -102.2(5)
C17 O8 K O1 115.6(4)
C28 O8 K O4 138.0(4)
C17 O8 K O4 -4.2(4)
C28 O8 K O2 -144.3(4)
C17 O8 K O2 73.5(4)
C28 O8 K O6 -0.8(5)
C17 O8 K O6 -143.0(4)
C28 O8 K O5 67.5(5)
C17 O8 K O5 -74.6(5)
C28 O8 K O7 -1.4(4)
C17 O8 K O7 -143.6(4)
C28 O8 K O3 142.5(4)
C17 O8 K O3 0.4(4)
C28 O8 K C1 -99.4(4)
C17 O8 K C1 118.4(4)
C28 O8 K C3 -124.8(4)
C17 O8 K C3 93.0(4)
C28 O8 K Pt -92.3(4)
C17 O8 K Pt 125.6(4)
C22 O5 K O1 -67.2(4)
C23 O5 K O1 54.2(4)
C22 O5 K O4 33.1(4)
C23 O5 K O4 154.5(4)
C22 O5 K O2 -20.7(4)
C23 O5 K O2 100.8(4)
C22 O5 K O6 -155.8(4)
C23 O5 K O6 -34.3(4)
C22 O5 K O8 119.9(4)
C23 O5 K O8 -118.7(4)
C22 O5 K O7 175.7(4)
C23 O5 K O7 -62.9(4)
C22 O5 K O3 58.9(4)
C23 O5 K O3 -179.6(3)
C22 O5 K C1 -71.4(4)
C23 O5 K C1 50.0(4)
C22 O5 K C3 -44.6(4)
C23 O5 K C3 76.8(4)
C22 O5 K Pt -83.6(4)
C23 O5 K Pt 37.8(4)
C27 O7 K O1 99.1(4)
C26 O7 K O1 -25.6(4)
C27 O7 K O4 -121.8(4)
C26 O7 K O4 113.4(4)
C27 O7 K O2 12.1(4)
C26 O7 K O2 -112.7(4)
C27 O7 K O6 147.9(4)
C26 O7 K O6 23.1(4)
C27 O7 K O8 -32.7(4)
C26 O7 K O8 -157.5(4)
C27 O7 K O5 176.3(4)
C26 O7 K O5 51.5(4)
C27 O7 K O3 -63.9(4)
C26 O7 K O3 171.3(4)
C27 O7 K C1 79.9(4)
C26 O7 K C1 -44.9(4)
C27 O7 K C3 29.4(4)
C26 O7 K C3 -95.4(4)
C27 O7 K Pt 54.8(4)
C26 O7 K Pt -70.0(4)
C18 O3 K O1 -96.6(3)
C19 O3 K O1 23.0(3)
C18 O3 K O4 -151.2(3)
C19 O3 K O4 -31.6(3)
C18 O3 K O2 -55.4(3)
C19 O3 K O2 64.2(3)
C18 O3 K O6 120.4(3)
C19 O3 K O6 -120.0(3)
C18 O3 K O8 33.6(3)
C19 O3 K O8 153.2(3)
C18 O3 K O5 -177.0(3)
C19 O3 K O5 -57.4(3)
C18 O3 K O7 64.4(3)
C19 O3 K O7 -175.9(3)
C18 O3 K C1 -71.7(3)
C19 O3 K C1 47.9(3)
C18 O3 K C3 -47.0(3)
C19 O3 K C3 72.6(3)
C18 O3 K Pt -33.6(3)
C19 O3 K Pt 86.0(3)
C2 C1 K O1 41.4(19)
Pt C1 K O1 -172.4(5)
O1 C1 K O4 -45.3(4)
C2 C1 K O4 -4(2)
Pt C1 K O4 142.36(16)
O1 C1 K O2 -121.6(4)
C2 C1 K O2 -80(2)
Pt C1 K O2 66.01(16)
O1 C1 K O6 69.5(4)
C2 C1 K O6 111(2)
Pt C1 K O6 -102.85(17)
O1 C1 K O8 -174.6(4)
C2 C1 K O8 -133(2)
Pt C1 K O8 13.1(2)
O1 C1 K O5 11.8(4)
C2 C1 K O5 53(2)
Pt C1 K O5 -160.55(17)
O1 C1 K O7 122.0(4)
C2 C1 K O7 163(2)
Pt C1 K O7 -50.41(19)
O1 C1 K O3 -103.9(4)
C2 C1 K O3 -62(2)
Pt C1 K O3 83.71(19)
O1 C1 K C3 -139.0(5)
C2 C1 K C3 -98(2)
Pt C1 K C3 48.63(19)
O1 C1 K Pt 172.4(5)
C2 C1 K Pt -146(2)
O2 C3 K O1 114.0(5)
C4 C3 K O1 145(4)
Pt C3 K O1 -63.3(2)
O2 C3 K O4 32.4(5)
C4 C3 K O4 63(4)
Pt C3 K O4 -145.0(2)
C4 C3 K O2 31(4)
Pt C3 K O2 -177.4(6)
O2 C3 K O6 163.6(4)
C4 C3 K O6 -165(4)
Pt C3 K O6 -13.8(3)
O2 C3 K O8 -82.3(5)
C4 C3 K O8 -51(4)
Pt C3 K O8 100.3(2)
O2 C3 K O5 90.0(5)
C4 C3 K O5 121(4)
Pt C3 K O5 -87.3(3)
O2 C3 K O7 -130.9(4)
C4 C3 K O7 -100(4)
Pt C3 K O7 51.7(2)
O2 C3 K O3 -24.7(4)
C4 C3 K O3 6(4)
Pt C3 K O3 158.0(2)
O2 C3 K C1 128.3(5)
C4 C3 K C1 159(4)
Pt C3 K C1 -49.08(18)
O2 C3 K Pt 177.4(6)
C4 C3 K Pt -152(4)
O2 C3 Pt C1 67.9(7)
C4 C3 Pt C1 -115.8(10)
K C3 Pt C1 70.5(2)
O2 C3 Pt N3 -112.2(7)
C4 C3 Pt N3 64.1(10)
K C3 Pt N3 -109.62(15)
O2 C3 Pt K -2.6(6)
C4 C3 Pt K 173.8(10)
O1 C1 Pt C3 -78.9(5)
C2 C1 Pt C3 99.0(6)
K C1 Pt C3 -71.77(15)
O1 C1 Pt N1 102.8(5)
C2 C1 Pt N1 -79.3(6)
K C1 Pt N1 109.95(12)
O1 C1 Pt K -7.1(5)
C2 C1 Pt K 170.8(6)
C10 N3 Pt C3 38.0(5)
N4 N3 Pt C3 -144.5(4)
C10 N3 Pt N1 -143.7(5)
N4 N3 Pt N1 33.8(4)
C10 N3 Pt K -34.0(5)
N4 N3 Pt K 143.5(3)
C7 N1 Pt C1 -37.2(6)
N2 N1 Pt C1 144.1(5)
C7 N1 Pt N3 142.9(6)
N2 N1 Pt N3 -35.8(5)
C7 N1 Pt K 32.8(7)
N2 N1 Pt K -145.9(4)
O1 K Pt C3 95.7(3)
O4 K Pt C3 44.5(3)
O2 K Pt C3 1.1(3)
O6 K Pt C3 168.7(3)
O8 K Pt C3 -76.2(3)
O5 K Pt C3 115.1(3)
O7 K Pt C3 -133.0(3)
O3 K Pt C3 -25.0(3)
C1 K Pt C3 92.5(3)
O1 K Pt C1 3.2(2)
O4 K Pt C1 -48.0(2)
O2 K Pt C1 -91.42(19)
O6 K Pt C1 76.2(2)
O8 K Pt C1 -168.74(19)
O5 K Pt C1 22.6(2)
O7 K Pt C1 134.44(19)
O3 K Pt C1 -117.56(19)
C3 K Pt C1 -92.5(3)
O1 K Pt N3 -176.24(18)
O4 K Pt N3 132.57(17)
O2 K Pt N3 89.16(16)
O6 K Pt N3 -103.21(16)
O8 K Pt N3 11.85(14)
O5 K Pt N3 -156.86(16)
O7 K Pt N3 -44.97(15)
O3 K Pt N3 63.03(15)
C1 K Pt N3 -179.4(2)
C3 K Pt N3 88.1(3)
O1 K Pt N1 -82.6(3)
O4 K Pt N1 -133.8(2)
O2 K Pt N1 -177.2(2)
O6 K Pt N1 -9.6(2)
O8 K Pt N1 105.5(2)
O5 K Pt N1 -63.2(2)
O7 K Pt N1 48.7(2)
O3 K Pt N1 156.7(2)
C1 K Pt N1 -85.8(3)
C3 K Pt N1 -178.3(4)
